data_2210011
loop_
_publ_author_name
'\'Ismail \,Celik'
'Cem C\"uneyt Ersanl\?i'
'Mehmet Akkurt'
'Arif Da\,stan'
'Santiago Garc\'ia-Granda'

_publ_section_title
(1<i>RS</i>,2<i>RS</i>,3<i>SR</i>,4<i>SR</i>,9<i>RS</i>)-1,2,3,9-Tetrabromo-1,2,3,4-tetrahydro-1,4-methanonaphthalene
_journal_coeditor_code TK2061
_journal_issue 8
_journal_name_full 'Acta Crystallographica Section E'
_journal_page_first o3483
_journal_page_last o3485
_journal_paper_doi 10.1107/S1600536806027723
_journal_volume 62
_journal_year 2006
_chemical_formula_iupac 'C11 H8 Br4'
_chemical_formula_moiety 'C11 H8 Br4'
_chemical_formula_sum 'C11 H8 Br4'
_chemical_formula_weight 459.77
_chemical_name_systematic
;
(1RS,2RS,3SR,4SR,9RS)-1,2,3,9-Tetrabromo-1,2,3,4-tetrahydro-
1,4-methanonaphthalene
;
_space_group_IT_number 14
_symmetry_cell_setting monoclinic
_symmetry_space_group_name_Hall '-P 2yn'
_symmetry_space_group_name_H-M 'P 1 21/n 1'
_atom_sites_solution_hydrogens geom
_atom_sites_solution_primary direct
_atom_sites_solution_secondary difmap
_cell_angle_alpha 90
_cell_angle_beta 92.0790(10)
_cell_angle_gamma 90
_cell_formula_units_Z 4
_cell_length_a 6.62200(10)
_cell_length_b 13.6490(3)
_cell_length_c 13.7350(3)
_cell_measurement_reflns_used 2168
_cell_measurement_temperature 294(2)
_cell_measurement_theta_max 68.251
_cell_measurement_theta_min 2.209
_cell_volume 1240.60(4)
_computing_cell_refinement 'SCALEPACK (Otwinowski & Minor, 1997)'
_computing_data_collection 'COLLECT (Bruker, 2004)'
_computing_data_reduction 'SCALEPACK and DENZO (Otwinowski & Minor, 1997)'
_computing_molecular_graphics 'ORTEP-3 (Farrugia, 1997)'
_computing_publication_material 'PLATON (Spek, 2003)'
_computing_structure_refinement 'SHELXL97 (Sheldrick, 1997)'
_computing_structure_solution 'SIR97 (Altomare <i>et al.</i>,  1999)'
_diffrn_ambient_temperature 294(2)
_diffrn_detector_area_resol_mean 9
_diffrn_measured_fraction_theta_full 0.972
_diffrn_measured_fraction_theta_max 0.972
_diffrn_measurement_device '95mm CCD camera on \k-goniostat'
_diffrn_measurement_device_type 'Nonius KappaCCD'
_diffrn_measurement_method CCD
_diffrn_radiation_monochromator 'horizonally mounted graphite crystal'
_diffrn_radiation_type MoK\a
_diffrn_radiation_wavelength 0.71073
_diffrn_reflns_av_R_equivalents 0.000
_diffrn_reflns_av_sigmaI/netI 0.042
_diffrn_reflns_limit_h_max 7
_diffrn_reflns_limit_h_min 0
_diffrn_reflns_limit_k_max 16
_diffrn_reflns_limit_k_min 0
_diffrn_reflns_limit_l_max 16
_diffrn_reflns_limit_l_min -16
_diffrn_reflns_number 2200
_diffrn_reflns_reduction_process
;
;
_diffrn_reflns_theta_full 25.3
_diffrn_reflns_theta_max 25.3
_diffrn_reflns_theta_min 2.10
_diffrn_standards_number 0
_exptl_absorpt_coefficient_mu 12.939
_exptl_absorpt_correction_T_max 0.389
_exptl_absorpt_correction_T_min 0.284
_exptl_absorpt_correction_type multi-scan
_exptl_absorpt_process_details '(SORTAV; Blessing, 1995)'
_exptl_crystal_colour colourless
_exptl_crystal_density_diffrn 2.462
_exptl_crystal_density_method 'Not Measured'
_exptl_crystal_description prism
_exptl_crystal_F_000 856
_exptl_crystal_size_max 0.13
_exptl_crystal_size_mid 0.10
_exptl_crystal_size_min 0.09
_refine_diff_density_max 0.68
_refine_diff_density_min -0.64
_refine_ls_extinction_coef 0.0193(14)
_refine_ls_extinction_expression fc^*^=kfc[1+0.001xfc^2^\l^3^/sin(2\q)]^-1/4^
_refine_ls_extinction_method SHELXL97
_refine_ls_goodness_of_fit_ref 1.10
_refine_ls_hydrogen_treatment constr
_refine_ls_matrix_type full
_refine_ls_number_parameters 137
_refine_ls_number_reflns 2200
_refine_ls_number_restraints 0
_refine_ls_restrained_S_all 1.10
_refine_ls_R_factor_all 0.036
_refine_ls_R_factor_gt 0.035
_refine_ls_shift/su_max 0.001
_refine_ls_shift/su_mean 0.000
_refine_ls_structure_factor_coef Fsqd
_refine_ls_weighting_details 'calc w=1/[\s^2^(Fo^2^)+(0.0436P)^2^+1.8439P] where P=(Fo^2^+2Fc^2^)/3'
_refine_ls_weighting_scheme calc
_refine_ls_wR_factor_gt 0.089
_refine_ls_wR_factor_ref 0.089
_reflns_number_gt 2163
_reflns_number_total 2200
_reflns_threshold_expression I>2\s(I)
_cod_data_source_file tk2061.cif
_cod_data_source_block 3
_cod_original_sg_symbol_H-M 'P 21/n'
_cod_database_code 2210011
_cod_database_fobs_code 2210011

loop_
_symmetry_equiv_pos_site_id
_symmetry_equiv_pos_as_xyz
1 x,y,z
2 1/2-x,1/2+y,1/2-z
3 -x,-y,-z
4 1/2+x,1/2-y,1/2+z

loop_
_atom_site_aniso_label
_atom_site_aniso_U_11
_atom_site_aniso_U_22
_atom_site_aniso_U_33
_atom_site_aniso_U_12
_atom_site_aniso_U_13
_atom_site_aniso_U_23
Br1 0.0546(3) 0.0522(3) 0.0328(3) -0.0001(2) 0.0056(2) 0.0137(2)
Br2 0.0542(3) 0.0390(3) 0.0328(3) -0.0080(2) -0.0030(2) -0.0094(2)
Br3 0.0512(3) 0.0631(3) 0.0446(3) -0.0122(2) 0.0213(2) -0.0167(2)
Br4 0.0396(3) 0.0451(3) 0.0380(3) 0.0074(2) -0.0085(2) -0.0076(2)
C1 0.0385(19) 0.0258(17) 0.0302(18) -0.0015(13) -0.0063(14) -0.0021(14)
C2 0.0396(19) 0.0331(18) 0.0225(17) 0.0074(15) 0.0011(14) -0.0048(14)
C3 0.0373(18) 0.0319(17) 0.0215(16) 0.0039(14) 0.0008(13) 0.0044(13)
C4 0.0304(16) 0.0285(16) 0.0200(15) 0.0006(13) -0.0023(13) -0.0020(12)
C5 0.0345(17) 0.0338(18) 0.0179(15) -0.0051(14) 0.0029(13) -0.0049(13)
C6 0.049(2) 0.0246(16) 0.0256(17) -0.0037(15) -0.0050(15) -0.0001(13)
C7 0.0375(18) 0.0282(17) 0.0235(16) 0.0030(14) -0.0021(13) -0.0052(13)
C8 0.077(3) 0.036(2) 0.029(2) -0.016(2) -0.0063(19) 0.0069(16)
C9 0.086(3) 0.033(2) 0.050(3) -0.014(2) -0.031(3) 0.0186(19)
C10 0.068(3) 0.029(2) 0.062(3) 0.0022(19) -0.023(2) 0.0063(19)
C11 0.046(2) 0.0294(19) 0.052(2) 0.0030(16) -0.0105(19) -0.0019(17)

loop_
_atom_site_type_symbol
_atom_site_label
_atom_site_fract_x
_atom_site_fract_y
_atom_site_fract_z
_atom_site_U_iso_or_equiv
_atom_site_thermal_displace_type
_atom_site_calc_flag
_atom_site_refinement_flags
_atom_site_occupancy
Br Br1 0.92821(7) 0.23070(3) 0.53920(3) 0.0464(2) Uani . . 1.000
Br Br2 0.92029(7) 0.23801(3) 0.84157(3) 0.0421(2) Uani . . 1.000
Br Br3 0.43778(7) 0.10350(4) 0.83537(3) 0.0525(2) Uani . . 1.000
Br Br4 0.43941(6) 0.11631(3) 0.57020(3) 0.0411(2) Uani . . 1.000
C C1 0.9261(5) -0.0217(3) 0.7118(3) 0.0317(10) Uani . . 1.000
C C2 0.8455(5) 0.0377(3) 0.6273(2) 0.0317(10) Uani . . 1.000
C C3 0.9231(6) 0.1422(3) 0.6518(2) 0.0302(10) Uani . . 1.000
C C4 0.7788(5) 0.1775(2) 0.7304(2) 0.0264(9) Uani . . 1.000
C C5 0.6674(5) 0.0822(3) 0.7570(2) 0.0287(10) Uani . . 1.000
C C6 0.8192(6) 0.0064(2) 0.7932(3) 0.0332(10) Uani . . 1.000
C C7 0.6227(5) 0.0394(3) 0.6540(2) 0.0298(10) Uani . . 1.000
C C8 0.8600(8) -0.0332(3) 0.8834(3) 0.0475(14) Uani . . 1.000
C C9 1.0176(9) -0.1020(3) 0.8910(4) 0.0571(16) Uani . . 1.000
C C10 1.1242(8) -0.1294(3) 0.8113(4) 0.0536(16) Uani . . 1.000
C C11 1.0815(6) -0.0902(3) 0.7200(3) 0.0428(11) Uani . . 1.000
H H2 0.87420 0.01290 0.56230 0.0380 Uiso calc R 1.000
H H3 1.06000 0.13740 0.68100 0.0360 Uiso calc R 1.000
H H4 0.68170 0.22420 0.70140 0.0320 Uiso calc R 1.000
H H7 0.57190 -0.02780 0.65930 0.0360 Uiso calc R 1.000
H H8 0.78680 -0.01530 0.93720 0.0570 Uiso calc R 1.000
H H9 1.05070 -0.12970 0.95140 0.0690 Uiso calc R 1.000
H H10 1.22730 -0.17530 0.81900 0.0650 Uiso calc R 1.000
H H11 1.15380 -0.10890 0.66630 0.0510 Uiso calc R 1.000

loop_
_atom_type_symbol
_atom_type_description
_atom_type_scat_dispersion_real
_atom_type_scat_dispersion_imag
_atom_type_scat_source
Br Br -0.2901 2.4595 'International Tables Vol C Tables 4.2.6.8 and 6.1.1.4'
H H 0.0000 0.0000 'International Tables Vol C Tables 4.2.6.8 and 6.1.1.4'
C C 0.0033 0.0016 'International Tables Vol C Tables 4.2.6.8 and 6.1.1.4'

loop_
_geom_angle_atom_site_label_1
_geom_angle_atom_site_label_2
_geom_angle_atom_site_label_3
_geom_angle
_geom_angle_publ_flag
C2 C1 C6 107.1(3) no
C2 C1 C11 131.9(4) no
C6 C1 C11 120.9(4) no
C1 C2 C3 102.9(3) no
C1 C2 C7 98.2(3) no
C3 C2 C7 104.4(3) no
Br1 C3 C2 114.23(19) yes
Br1 C3 C4 112.8(2) yes
C2 C3 C4 103.3(3) no
Br2 C4 C3 112.9(2) yes
Br2 C4 C5 113.08(19) yes
C3 C4 C5 102.4(3) no
Br3 C5 C4 113.6(2) yes
Br3 C5 C6 116.8(2) yes
Br3 C5 C7 116.2(2) yes
C4 C5 C6 109.6(3) no
C4 C5 C7 100.3(2) no
C6 C5 C7 98.3(3) no
C1 C6 C5 105.9(3) no
C1 C6 C8 121.7(4) no
C5 C6 C8 132.4(4) no
Br4 C7 C2 116.8(2) yes
Br4 C7 C5 115.5(3) yes
C2 C7 C5 94.0(2) no
C6 C8 C9 116.9(4) no
C8 C9 C10 121.6(5) no
C9 C10 C11 121.5(4) no
C1 C11 C10 117.4(4) no
C1 C2 H2 116.00 no
C3 C2 H2 116.00 no
C7 C2 H2 116.00 no
Br1 C3 H3 109.00 no
C2 C3 H3 109.00 no
C4 C3 H3 109.00 no
Br2 C4 H4 109.00 no
C3 C4 H4 109.00 no
C5 C4 H4 109.00 no
Br4 C7 H7 110.00 no
C2 C7 H7 110.00 no
C5 C7 H7 110.00 no
C6 C8 H8 122.00 no
C9 C8 H8 122.00 no
C8 C9 H9 119.00 no
C10 C9 H9 119.00 no
C9 C10 H10 119.00 no
C11 C10 H10 119.00 no
C1 C11 H11 121.00 no
C10 C11 H11 121.00 no

loop_
_geom_bond_atom_site_label_1
_geom_bond_atom_site_label_2
_geom_bond_distance
_geom_bond_publ_flag
Br1 C3 1.964(3) yes
Br2 C4 1.946(3) yes
Br3 C5 1.917(3) yes
Br4 C7 1.949(3) yes
C1 C2 1.498(5) no
C1 C6 1.398(6) no
C1 C11 1.392(5) no
C2 C3 1.549(6) no
C2 C7 1.533(5) no
C3 C4 1.545(5) no
C4 C5 1.546(5) no
C5 C6 1.514(5) no
C5 C7 1.549(4) no
C6 C8 1.370(6) no
C8 C9 1.405(7) no
C9 C10 1.376(8) no
C10 C11 1.383(7) no
C2 H2 0.9800 no
C3 H3 0.9800 no
C4 H4 0.9800 no
C7 H7 0.9800 no
C8 H8 0.9300 no
C9 H9 0.9300 no
C10 H10 0.9300 no
C11 H11 0.9300 no

loop_
_geom_contact_atom_site_label_1
_geom_contact_atom_site_label_2
_geom_contact_distance
_geom_contact_site_symmetry_2
_geom_contact_publ_flag
Br1 Br4 3.6326(6) . no
Br1 Br4 3.7382(6) 1_655 no
Br1 Br3 3.6022(6) 4_554 no
Br2 Br3 3.8913(7) 1_655 no
Br2 Br3 3.6834(7) . no
Br2 Br4 3.7151(6) 4_555 no
Br3 Br1 3.6022(6) 4_455 no
Br3 Br2 3.6834(7) . no
Br3 Br2 3.8913(7) 1_455 no
Br3 Br4 3.6467(6) . no
Br4 C3 3.654(4) 1_455 no
Br4 Br2 3.7151(6) 4_454 no
Br4 Br1 3.6326(6) . no
Br4 Br4 3.8152(6) 3_656 no
Br4 Br1 3.7382(6) 1_455 no
Br4 Br3 3.6467(6) . no
Br1 H10 3.2100 2_756 no
Br2 H9 3.2000 3_757 no
Br2 H7 3.2000 2_656 no
Br3 H8 3.1100 . no
Br4 H3 3.0000 1_455 no
Br4 H2 3.2300 3_656 no
Br4 H4 2.7900 . no
C3 Br4 3.654(4) 1_655 no
C6 H3 2.8800 . no
C9 H4 2.9800 2_646 no
C9 H8 3.1000 3_757 no
C10 H4 2.8500 2_646 no
H2 Br4 3.2300 3_656 no
H2 H2 2.4600 3_756 no
H3 Br4 3.0000 1_655 no
H3 C6 2.8800 . no
H4 Br4 2.7900 . no
H4 C9 2.9800 2_656 no
H4 C10 2.8500 2_656 no
H7 Br2 3.2000 2_646 no
H8 Br3 3.1100 . no
H8 C9 3.1000 3_757 no
H9 Br2 3.2000 3_757 no
H10 Br1 3.2100 2_746 no

loop_
_geom_hbond_atom_site_label_D
_geom_hbond_atom_site_label_H
_geom_hbond_atom_site_label_A
_geom_hbond_distance_DH
_geom_hbond_distance_HA
_geom_hbond_distance_DA
_geom_hbond_angle_DHA
_geom_hbond_publ_flag
C4 H4 Br4 0.98 2.79 3.199(3) 106 yes

loop_
_geom_torsion_atom_site_label_1
_geom_torsion_atom_site_label_2
_geom_torsion_atom_site_label_3
_geom_torsion_atom_site_label_4
_geom_torsion
_geom_torsion_publ_flag
C6 C1 C2 C3 70.0(3) no
C6 C1 C2 C7 -36.9(4) no
C11 C1 C2 C3 -107.1(5) no
C11 C1 C2 C7 146.0(4) no
C2 C1 C6 C5 1.5(4) no
C2 C1 C6 C8 -178.6(4) no
C11 C1 C6 C5 178.9(3) no
C11 C1 C6 C8 -1.2(6) no
C2 C1 C11 C10 177.2(4) no
C6 C1 C11 C10 0.4(6) no
C1 C2 C3 Br1 160.0(2) no
C1 C2 C3 C4 -77.1(3) no
C7 C2 C3 Br1 -97.9(3) no
C7 C2 C3 C4 25.0(3) no
C1 C2 C7 Br4 176.4(3) no
C1 C2 C7 C5 55.2(3) no
C3 C2 C7 Br4 70.7(3) no
C3 C2 C7 C5 -50.5(3) no
Br1 C3 C4 Br2 -102.6(2) no
Br1 C3 C4 C5 135.5(2) no
C2 C3 C4 Br2 133.6(2) no
C2 C3 C4 C5 11.7(3) no
Br2 C4 C5 Br3 69.7(3) no
Br2 C4 C5 C6 -62.9(3) no
Br2 C4 C5 C7 -165.7(2) no
C3 C4 C5 Br3 -168.6(2) no
C3 C4 C5 C6 58.8(3) no
C3 C4 C5 C7 -43.9(3) no
Br3 C5 C6 C1 159.1(3) no
Br3 C5 C6 C8 -20.8(6) no
C4 C5 C6 C1 -70.0(3) no
C4 C5 C6 C8 110.1(4) no
C7 C5 C6 C1 34.1(3) no
C7 C5 C6 C8 -145.8(4) no
Br3 C5 C7 Br4 58.0(3) no
Br3 C5 C7 C2 -179.7(3) no
C4 C5 C7 Br4 -64.9(3) no
C4 C5 C7 C2 57.5(3) no
C6 C5 C7 Br4 -176.7(2) no
C6 C5 C7 C2 -54.4(3) no
C1 C6 C8 C9 1.4(6) no
C5 C6 C8 C9 -178.8(4) no
C6 C8 C9 C10 -0.9(7) no
C8 C9 C10 C11 0.2(7) no
C9 C10 C11 C1 0.0(7) no
